data_7157443
loop_
_publ_author_name
'Arcadi, Antonio'
'Aschi, Massimiliano'
'Chiarini, Marco'
'Marinelli, Fabio'
'Marsicano, Vincenzo'
'Portalone, Gustavo'

_publ_section_title
;
 Experimental results and computational insight into sequential reactions
 of \b-(2-aminophenyl)-\a,\b-ynones with aryl isocyanates/benzoyl
 isothiocyanate.
;
_journal_issue 16
_journal_name_full 'Organic &amp; biomolecular chemistry'
_journal_page_first 3177
_journal_page_last 3189
_journal_paper_doi 10.1039/d0ob00087f
_journal_volume 18
_journal_year 2020
_chemical_formula_moiety 'C24 H18 N2 O2 S'
_chemical_formula_sum 'C24 H18 N2 O2 S'
_chemical_formula_weight 398.46
_space_group_crystal_system orthorhombic
_space_group_IT_number 19
_space_group_name_Hall 'P 2ac 2ab'
_space_group_name_H-M_alt 'P 21 21 21'
_atom_sites_solution_hydrogens geom
_audit_creation_method SHELXL-2018/3
_audit_update_record
;
2020-03-09 deposited with the CCDC.	2020-04-02 downloaded from the CCDC.
;
_cell_angle_alpha 90
_cell_angle_beta 90
_cell_angle_gamma 90
_cell_formula_units_Z 4
_cell_length_a 6.5760(4)
_cell_length_b 16.9049(10)
_cell_length_c 17.5937(8)
_cell_measurement_reflns_used 2718
_cell_measurement_temperature 298(2)
_cell_measurement_theta_max 22.3290
_cell_measurement_theta_min 3.6830
_cell_volume 1955.83(19)
_computing_cell_refinement 'CrysAlis PRO '
_computing_data_collection 'CrysAlis PRO (Agilent Technologies, 2011)'
_computing_data_reduction 'CrysAlis PRO '
_computing_molecular_graphics 'WinGX (Farrugia, 1999)'
_computing_publication_material 'WinGX (Farrugia, 1999)'
_computing_structure_refinement 'SHELXL-2018/3 (Sheldrick, 2018)'
_computing_structure_solution 'SIR2004 (Burla et al., 2005)'
_diffrn_ambient_temperature 298(2)
_diffrn_detector_area_resol_mean 16.0696
_diffrn_measured_fraction_theta_full 0.997
_diffrn_measured_fraction_theta_max 0.997
_diffrn_measurement_device_type 'Xcalibur, Sapphire3'
_diffrn_measurement_method '\w and \f'
_diffrn_radiation_monochromator graphite
_diffrn_radiation_source 'Enhance (Mo) X-ray Source'
_diffrn_radiation_type MoK\a
_diffrn_radiation_wavelength 0.710689
_diffrn_reflns_av_R_equivalents 0.0417
_diffrn_reflns_av_unetI/netI 0.0553
_diffrn_reflns_Laue_measured_fraction_full 0.997
_diffrn_reflns_Laue_measured_fraction_max 0.997
_diffrn_reflns_limit_h_max 7
_diffrn_reflns_limit_h_min -7
_diffrn_reflns_limit_k_max 14
_diffrn_reflns_limit_k_min -20
_diffrn_reflns_limit_l_max 21
_diffrn_reflns_limit_l_min -20
_diffrn_reflns_number 10762
_diffrn_reflns_point_group_measured_fraction_full 0.998
_diffrn_reflns_point_group_measured_fraction_max 0.998
_diffrn_reflns_theta_full 25.240
_diffrn_reflns_theta_max 25.247
_diffrn_reflns_theta_min 3.307
_exptl_absorpt_coefficient_mu 0.189
_exptl_absorpt_correction_T_max 1.00000
_exptl_absorpt_correction_T_min 0.86838
_exptl_absorpt_correction_type multi-scan
_exptl_absorpt_process_details
;
CrysAlisPro 1.171.39.46e (Rigaku Oxford Diffraction, 2018)
Empirical absorption correction using spherical harmonics,
 implemented in SCALE3 ABSPACK scaling algorithm.
;
_exptl_crystal_colour 'light yellow'
_exptl_crystal_density_diffrn 1.353
_exptl_crystal_description tablets
_exptl_crystal_F_000 832
_exptl_crystal_size_max 0.100
_exptl_crystal_size_mid 0.080
_exptl_crystal_size_min 0.070
_refine_diff_density_max 0.348
_refine_diff_density_min -0.164
_refine_diff_density_rms 0.041
_refine_ls_abs_structure_details
;
 Flack x determined using 797 quotients [(I+)-(I-)]/[(I+)+(I-)]
 (Parsons, Flack and Wagner, Acta Cryst. B69 (2013) 249-259).
;
_refine_ls_abs_structure_Flack 0.02(4)
_refine_ls_extinction_method none
_refine_ls_goodness_of_fit_ref 1.040
_refine_ls_hydrogen_treatment constr
_refine_ls_matrix_type full
_refine_ls_number_parameters 263
_refine_ls_number_reflns 3540
_refine_ls_number_restraints 0
_refine_ls_restrained_S_all 1.040
_refine_ls_R_factor_all 0.0869
_refine_ls_R_factor_gt 0.0594
_refine_ls_shift/su_max 0.001
_refine_ls_shift/su_mean 0.000
_refine_ls_structure_factor_coef Fsqd
_refine_ls_weighting_details 'w=1/[\s^2^(Fo^2^)+(0.0646P)^2^+0.2597P] where P=(Fo^2^+2Fc^2^)/3'
_refine_ls_weighting_scheme calc
_refine_ls_wR_factor_gt 0.1246
_refine_ls_wR_factor_ref 0.1399
_reflns_Friedel_coverage 0.726
_reflns_Friedel_fraction_full 0.999
_reflns_Friedel_fraction_max 0.999
_reflns_number_gt 2627
_reflns_number_total 3540
_reflns_threshold_expression 'I > 2\s(I)'
_cod_data_source_file d0ob00087f2.cif
_cod_data_source_block 9h
_cod_depositor_comments 'Adding full bibliography for 7157441--7157443.cif.'
_cod_original_cell_volume 1955.8(2)
_cod_database_code 7157443
_shelx_shelxl_version_number 2018/3
_shelx_space_group_comment
;
The symmetry employed for this shelxl refinement is uniquely defined
by the following loop, which should always be used as a source of
symmetry information in preference to the above space-group names.
They are only intended as comments.
;
_shelx_estimated_absorpt_t_min 0.981
_shelx_estimated_absorpt_t_max 0.987

loop_
_space_group_symop_operation_xyz
'x, y, z'
'-x+1/2, -y, z+1/2'
'x+1/2, -y+1/2, -z'
'-x, y+1/2, -z+1/2'

loop_
_atom_site_label
_atom_site_type_symbol
_atom_site_fract_x
_atom_site_fract_y
_atom_site_fract_z
_atom_site_U_iso_or_equiv
_atom_site_adp_type
_atom_site_occupancy
_atom_site_site_symmetry_order
_atom_site_calc_flag
_atom_site_refinement_flags_posn
_atom_site_refinement_flags_adp
_atom_site_refinement_flags_occupancy
_atom_site_disorder_assembly
_atom_site_disorder_group
S1 S -0.6242(2) -0.07653(8) -0.96614(7) 0.0522(4) Uani 1 1 d . . . . .
O1 O -0.2960(6) -0.0131(3) -1.0202(2) 0.0759(12) Uani 1 1 d . . . . .
O2 O -0.7047(7) -0.2039(3) -1.0560(2) 0.0819(14) Uani 1 1 d . . . . .
N1 N -0.9783(7) -0.0853(3) -0.8835(2) 0.0564(11) Uani 1 1 d . . . . .
N2 N -0.9708(7) -0.1483(3) -0.9976(2) 0.0602(12) Uani 1 1 d . . . . .
H2A H -1.101541 -0.147734 -0.996063 0.072 Uiso 1 1 calc R U . . .
C1 C -0.7056(9) -0.0042(3) -0.8270(3) 0.0550(14) Uani 1 1 d . . . . .
C2 C -0.6400(11) 0.0364(4) -0.7619(3) 0.0753(18) Uani 1 1 d . . . . .
H2 H -0.512687 0.060346 -0.761126 0.090 Uiso 1 1 calc R U . . .
C3 C -0.7641(13) 0.0407(4) -0.6992(3) 0.090(2) Uani 1 1 d . . . . .
H3 H -0.719461 0.067899 -0.656405 0.108 Uiso 1 1 calc R U . . .
C4 C -0.9517(13) 0.0060(4) -0.6985(3) 0.083(2) Uani 1 1 d . . . . .
H4 H -1.033562 0.009604 -0.655480 0.100 Uiso 1 1 calc R U . . .
C5 C -1.0182(10) -0.0338(4) -0.7609(3) 0.0688(16) Uani 1 1 d . . . . .
H5 H -1.146190 -0.057246 -0.760561 0.083 Uiso 1 1 calc R U . . .
C6 C -0.8951(9) -0.0398(3) -0.8256(3) 0.0534(13) Uani 1 1 d . . . . .
C7 C -0.8733(8) -0.1051(3) -0.9419(2) 0.0474(12) Uani 1 1 d . . . . .
C8 C -0.5708(8) -0.0074(3) -0.8951(3) 0.0502(13) Uani 1 1 d . . . . .
C9 C -0.4003(9) 0.0381(3) -0.9040(3) 0.0604(14) Uani 1 1 d . . . . .
H9 H -0.368992 0.074128 -0.865759 0.072 Uiso 1 1 calc R U . . .
C10 C -0.8868(10) -0.1918(3) -1.0546(3) 0.0537(13) Uani 1 1 d . . . . .
C11 C -1.0233(9) -0.2199(3) -1.1161(3) 0.0500(13) Uani 1 1 d . . . . .
C12 C -1.2160(10) -0.1912(4) -1.1269(3) 0.0658(16) Uani 1 1 d . . . . .
H12 H -1.268845 -0.154143 -1.093208 0.079 Uiso 1 1 calc R U . . .
C13 C -1.3325(11) -0.2168(4) -1.1875(3) 0.086(2) Uani 1 1 d . . . . .
H13 H -1.462120 -0.196275 -1.195176 0.103 Uiso 1 1 calc R U . . .
C14 C -1.2555(11) -0.2726(4) -1.2362(4) 0.083(2) Uani 1 1 d . . . . .
H14 H -1.333819 -0.290299 -1.276776 0.099 Uiso 1 1 calc R U . . .
C15 C -1.0650(11) -0.3021(4) -1.2255(3) 0.0717(18) Uani 1 1 d . . . . .
H15 H -1.013837 -0.339733 -1.258993 0.086 Uiso 1 1 calc R U . . .
C16 C -0.9470(10) -0.2768(3) -1.1652(3) 0.0608(15) Uani 1 1 d . . . . .
H16 H -0.817706 -0.297672 -1.157661 0.073 Uiso 1 1 calc R U . . .
C17 C -0.2657(8) 0.0339(3) -0.9689(3) 0.0610(14) Uani 1 1 d . . . . .
C18 C -0.0837(9) 0.0881(3) -0.9756(3) 0.0658(15) Uani 1 1 d . . . . .
C19 C -0.0187(9) 0.1345(4) -0.9171(4) 0.0755(18) Uani 1 1 d . . . . .
H19 H -0.090849 0.136148 -0.871633 0.091 Uiso 1 1 calc R U . . .
C20 C 0.1654(10) 0.1813(4) -0.9266(4) 0.0775(19) Uani 1 1 d . . . . .
C21 C 0.2583(12) 0.1756(5) -0.9948(5) 0.092(2) Uani 1 1 d . . . . .
H21 H 0.376598 0.205121 -1.000957 0.111 Uiso 1 1 calc R U . . .
C22 C 0.2010(14) 0.1336(5) -1.0529(5) 0.111(3) Uani 1 1 d . . . . .
H22 H 0.272719 0.134106 -1.098466 0.134 Uiso 1 1 calc R U . . .
C23 C 0.0240(10) 0.0869(4) -1.0434(4) 0.085(2) Uani 1 1 d . . . . .
H23 H -0.020702 0.055078 -1.083106 0.103 Uiso 1 1 calc R U . . .
C24 C 0.2371(13) 0.2284(5) -0.8630(5) 0.129(3) Uani 1 1 d . . . . .
H24A H 0.218474 0.283549 -0.874150 0.194 Uiso 1 1 calc R U . . .
H24B H 0.378773 0.218012 -0.854545 0.194 Uiso 1 1 calc R U . . .
H24C H 0.161252 0.214885 -0.818209 0.194 Uiso 1 1 calc R U . . .

loop_
_atom_site_aniso_label
_atom_site_aniso_U_11
_atom_site_aniso_U_22
_atom_site_aniso_U_33
_atom_site_aniso_U_23
_atom_site_aniso_U_13
_atom_site_aniso_U_12
S1 0.0544(7) 0.0564(8) 0.0458(6) -0.0051(6) -0.0019(6) -0.0016(7)
O1 0.063(2) 0.093(3) 0.072(3) -0.010(2) -0.005(2) -0.008(2)
O2 0.082(3) 0.084(3) 0.079(3) -0.034(2) -0.023(2) 0.032(2)
N1 0.065(3) 0.061(3) 0.043(2) -0.005(2) 0.008(2) -0.001(3)
N2 0.054(3) 0.079(3) 0.049(2) -0.019(2) 0.006(2) -0.018(2)
C1 0.079(4) 0.042(3) 0.044(3) -0.002(2) -0.011(3) 0.009(3)
C2 0.103(5) 0.067(4) 0.055(3) -0.017(3) -0.011(4) 0.000(4)
C3 0.133(7) 0.083(5) 0.054(4) -0.030(3) -0.003(4) 0.000(5)
C4 0.128(6) 0.075(5) 0.048(3) -0.012(3) 0.019(4) 0.004(5)
C5 0.085(4) 0.072(4) 0.049(3) -0.012(3) 0.014(3) 0.008(4)
C6 0.070(4) 0.046(3) 0.045(3) 0.000(2) -0.002(3) 0.006(3)
C7 0.059(3) 0.040(3) 0.043(3) 0.0017(19) -0.002(3) -0.002(3)
C8 0.060(3) 0.043(3) 0.048(3) 0.001(2) -0.011(3) 0.008(3)
C9 0.072(4) 0.051(3) 0.058(3) -0.009(2) -0.013(3) -0.003(3)
C10 0.075(4) 0.042(3) 0.044(3) 0.003(2) 0.000(3) 0.001(3)
C11 0.068(4) 0.043(3) 0.039(3) 0.001(2) -0.001(3) -0.014(3)
C12 0.072(4) 0.067(4) 0.058(3) -0.018(3) -0.001(3) 0.001(3)
C13 0.077(5) 0.102(6) 0.078(4) -0.024(4) -0.014(4) -0.004(4)
C14 0.094(6) 0.089(5) 0.065(4) -0.018(4) -0.010(4) -0.022(5)
C15 0.093(5) 0.064(4) 0.058(4) -0.014(3) 0.009(3) -0.012(4)
C16 0.084(4) 0.050(3) 0.048(3) -0.007(2) 0.005(3) -0.005(3)
C17 0.054(3) 0.057(4) 0.072(4) 0.008(3) -0.013(3) 0.000(3)
C18 0.068(4) 0.055(4) 0.075(4) 0.015(3) -0.017(3) 0.004(3)
C19 0.070(4) 0.063(4) 0.093(4) 0.017(3) -0.003(4) -0.003(4)
C20 0.083(5) 0.063(4) 0.086(4) 0.007(3) -0.021(4) -0.003(4)
C21 0.083(5) 0.105(6) 0.088(5) 0.027(5) 0.006(5) 0.010(5)
C22 0.138(8) 0.109(7) 0.087(5) 0.020(5) 0.005(5) -0.002(6)
C23 0.078(4) 0.088(5) 0.091(5) 0.016(4) 0.009(4) -0.004(4)
C24 0.129(7) 0.132(8) 0.127(7) -0.003(6) 0.001(6) -0.046(7)

loop_
_atom_type_symbol
_atom_type_description
_atom_type_scat_dispersion_real
_atom_type_scat_dispersion_imag
_atom_type_scat_source
C C 0.0033 0.0016 'International Tables Vol C Tables 4.2.6.8 and 6.1.1.4'
H H 0.0000 0.0000 'International Tables Vol C Tables 4.2.6.8 and 6.1.1.4'
N N 0.0061 0.0033 'International Tables Vol C Tables 4.2.6.8 and 6.1.1.4'
O O 0.0106 0.0060 'International Tables Vol C Tables 4.2.6.8 and 6.1.1.4'
S S 0.1246 0.1234 'International Tables Vol C Tables 4.2.6.8 and 6.1.1.4'

loop_
_geom_angle_atom_site_label_1
_geom_angle_atom_site_label_2
_geom_angle_atom_site_label_3
_geom_angle
_geom_angle_site_symmetry_1
_geom_angle_site_symmetry_3
_geom_angle_publ_flag
C8 S1 C7 101.4(2) . . ?
C7 N1 C6 121.4(5) . . ?
C10 N2 C7 128.3(5) . . ?
C10 N2 H2A 115.8 . . ?
C7 N2 H2A 115.8 . . ?
C6 C1 C2 118.3(5) . . ?
C6 C1 C8 122.3(4) . . ?
C2 C1 C8 119.4(6) . . ?
C3 C2 C1 119.9(7) . . ?
C3 C2 H2 120.1 . . ?
C1 C2 H2 120.1 . . ?
C4 C3 C2 121.5(6) . . ?
C4 C3 H3 119.3 . . ?
C2 C3 H3 119.3 . . ?
C5 C4 C3 119.7(6) . . ?
C5 C4 H4 120.2 . . ?
C3 C4 H4 120.2 . . ?
C4 C5 C6 120.4(6) . . ?
C4 C5 H5 119.8 . . ?
C6 C5 H5 119.8 . . ?
C1 C6 N1 125.6(5) . . ?
C1 C6 C5 120.3(5) . . ?
N1 C6 C5 114.1(5) . . ?
N1 C7 N2 117.2(5) . . ?
N1 C7 S1 128.6(4) . . ?
N2 C7 S1 114.0(4) . . ?
C9 C8 C1 123.9(5) . . ?
C9 C8 S1 117.4(4) . . ?
C1 C8 S1 118.7(4) . . ?
C8 C9 C17 124.3(5) . . ?
C8 C9 H9 117.9 . . ?
C17 C9 H9 117.9 . . ?
O2 C10 N2 120.5(5) . . ?
O2 C10 C11 121.8(5) . . ?
N2 C10 C11 117.7(5) . . ?
C12 C11 C16 119.6(5) . . ?
C12 C11 C10 123.2(5) . . ?
C16 C11 C10 117.2(5) . . ?
C11 C12 C13 120.6(6) . . ?
C11 C12 H12 119.7 . . ?
C13 C12 H12 119.7 . . ?
C14 C13 C12 119.5(7) . . ?
C14 C13 H13 120.2 . . ?
C12 C13 H13 120.2 . . ?
C15 C14 C13 120.4(6) . . ?
C15 C14 H14 119.8 . . ?
C13 C14 H14 119.8 . . ?
C14 C15 C16 120.6(6) . . ?
C14 C15 H15 119.7 . . ?
C16 C15 H15 119.7 . . ?
C15 C16 C11 119.3(6) . . ?
C15 C16 H16 120.3 . . ?
C11 C16 H16 120.3 . . ?
O1 C17 C9 121.1(5) . . ?
O1 C17 C18 117.8(5) . . ?
C9 C17 C18 121.1(5) . . ?
C19 C18 C23 119.9(6) . . ?
C19 C18 C17 122.5(6) . . ?
C23 C18 C17 117.6(6) . . ?
C18 C19 C20 119.1(6) . . ?
C18 C19 H19 120.5 . . ?
C20 C19 H19 120.5 . . ?
C21 C20 C19 116.1(7) . . ?
C21 C20 C24 125.3(7) . . ?
C19 C20 C24 118.6(7) . . ?
C22 C21 C20 127.3(8) . . ?
C22 C21 H21 116.4 . . ?
C20 C21 H21 116.4 . . ?
C21 C22 C23 116.7(8) . . ?
C21 C22 H22 121.6 . . ?
C23 C22 H22 121.6 . . ?
C18 C23 C22 120.9(7) . . ?
C18 C23 H23 119.5 . . ?
C22 C23 H23 119.5 . . ?
C20 C24 H24A 109.5 . . ?
C20 C24 H24B 109.5 . . ?
H24A C24 H24B 109.5 . . ?
C20 C24 H24C 109.5 . . ?
H24A C24 H24C 109.5 . . ?
H24B C24 H24C 109.5 . . ?

loop_
_geom_bond_atom_site_label_1
_geom_bond_atom_site_label_2
_geom_bond_distance
_geom_bond_site_symmetry_2
_geom_bond_publ_flag
S1 C8 1.746(5) . ?
S1 C7 1.760(5) . ?
O1 C17 1.219(6) . ?
O2 C10 1.216(7) . ?
N1 C7 1.283(6) . ?
N1 C6 1.389(6) . ?
N2 C10 1.359(6) . ?
N2 C7 1.380(6) . ?
N2 H2A 0.8600 . ?
C1 C6 1.384(8) . ?
C1 C2 1.404(7) . ?
C1 C8 1.492(7) . ?
C2 C3 1.373(9) . ?
C2 H2 0.9300 . ?
C3 C4 1.367(10) . ?
C3 H3 0.9300 . ?
C4 C5 1.360(8) . ?
C4 H4 0.9300 . ?
C5 C6 1.400(7) . ?
C5 H5 0.9300 . ?
C8 C9 1.368(7) . ?
C9 C17 1.447(8) . ?
C9 H9 0.9300 . ?
C10 C11 1.484(7) . ?
C11 C12 1.370(8) . ?
C11 C16 1.387(7) . ?
C12 C13 1.382(8) . ?
C12 H12 0.9300 . ?
C13 C14 1.371(9) . ?
C13 H13 0.9300 . ?
C14 C15 1.362(9) . ?
C14 H14 0.9300 . ?
C15 C16 1.382(8) . ?
C15 H15 0.9300 . ?
C16 H16 0.9300 . ?
C17 C18 1.512(8) . ?
C18 C19 1.363(8) . ?
C18 C23 1.386(8) . ?
C19 C20 1.456(8) . ?
C19 H19 0.9300 . ?
C20 C21 1.349(9) . ?
C20 C24 1.453(10) . ?
C21 C22 1.301(10) . ?
C21 H21 0.9300 . ?
C22 C23 1.416(10) . ?
C22 H22 0.9300 . ?
C23 H23 0.9300 . ?
C24 H24A 0.9600 . ?
C24 H24B 0.9600 . ?
C24 H24C 0.9600 . ?

loop_
_geom_hbond_atom_site_label_D
_geom_hbond_atom_site_label_H
_geom_hbond_atom_site_label_A
_geom_hbond_distance_DH
_geom_hbond_distance_HA
_geom_hbond_distance_DA
_geom_hbond_angle_DHA
_geom_hbond_site_symmetry_A
_geom_hbond_publ_flag
N2 H2A O1 0.86 2.64 3.155(6) 119.2 1_455 yes

loop_
_geom_torsion_atom_site_label_1
_geom_torsion_atom_site_label_2
_geom_torsion_atom_site_label_3
_geom_torsion_atom_site_label_4
_geom_torsion
_geom_torsion_site_symmetry_1
_geom_torsion_site_symmetry_2
_geom_torsion_site_symmetry_3
_geom_torsion_site_symmetry_4
_geom_torsion_publ_flag
C6 C1 C2 C3 -0.7(9) . . . . ?
C8 C1 C2 C3 179.0(5) . . . . ?
C1 C2 C3 C4 0.2(11) . . . . ?
C2 C3 C4 C5 0.0(11) . . . . ?
C3 C4 C5 C6 0.4(10) . . . . ?
C2 C1 C6 N1 -176.6(5) . . . . ?
C8 C1 C6 N1 3.7(8) . . . . ?
C2 C1 C6 C5 1.1(8) . . . . ?
C8 C1 C6 C5 -178.7(5) . . . . ?
C7 N1 C6 C1 7.2(8) . . . . ?
C7 N1 C6 C5 -170.6(5) . . . . ?
C4 C5 C6 C1 -0.9(8) . . . . ?
C4 C5 C6 N1 177.0(5) . . . . ?
C6 N1 C7 N2 -178.1(5) . . . . ?
C6 N1 C7 S1 -4.7(7) . . . . ?
C10 N2 C7 N1 -162.8(5) . . . . ?
C10 N2 C7 S1 22.9(7) . . . . ?
C8 S1 C7 N1 -5.8(5) . . . . ?
C8 S1 C7 N2 167.7(4) . . . . ?
C6 C1 C8 C9 167.9(5) . . . . ?
C2 C1 C8 C9 -11.8(7) . . . . ?
C6 C1 C8 S1 -15.5(6) . . . . ?
C2 C1 C8 S1 164.8(4) . . . . ?
C7 S1 C8 C9 -168.5(4) . . . . ?
C7 S1 C8 C1 14.7(4) . . . . ?
C1 C8 C9 C17 178.2(5) . . . . ?
S1 C8 C9 C17 1.6(7) . . . . ?
C7 N2 C10 O2 8.8(9) . . . . ?
C7 N2 C10 C11 -168.1(4) . . . . ?
O2 C10 C11 C12 -162.8(6) . . . . ?
N2 C10 C11 C12 14.1(8) . . . . ?
O2 C10 C11 C16 15.8(8) . . . . ?
N2 C10 C11 C16 -167.3(4) . . . . ?
C16 C11 C12 C13 -1.8(8) . . . . ?
C10 C11 C12 C13 176.8(5) . . . . ?
C11 C12 C13 C14 1.3(10) . . . . ?
C12 C13 C14 C15 -0.6(10) . . . . ?
C13 C14 C15 C16 0.4(10) . . . . ?
C14 C15 C16 C11 -0.9(9) . . . . ?
C12 C11 C16 C15 1.6(8) . . . . ?
C10 C11 C16 C15 -177.1(5) . . . . ?
C8 C9 C17 O1 -1.5(8) . . . . ?
C8 C9 C17 C18 178.0(5) . . . . ?
O1 C17 C18 C19 -170.1(5) . . . . ?
C9 C17 C18 C19 10.3(8) . . . . ?
O1 C17 C18 C23 6.9(8) . . . . ?
C9 C17 C18 C23 -172.6(5) . . . . ?
C23 C18 C19 C20 -0.8(9) . . . . ?
C17 C18 C19 C20 176.2(5) . . . . ?
C18 C19 C20 C21 0.7(8) . . . . ?
C18 C19 C20 C24 -178.0(7) . . . . ?
C19 C20 C21 C22 0.5(11) . . . . ?
C24 C20 C21 C22 179.1(8) . . . . ?
C20 C21 C22 C23 -1.6(12) . . . . ?
C19 C18 C23 C22 -0.2(9) . . . . ?
C17 C18 C23 C22 -177.4(6) . . . . ?
C21 C22 C23 C18 1.4(11) . . . . ?
